data_2222820
loop_
_publ_author_name
'Assey, Gervas E.'
'Yisgedu, Teshome'
'Gultneh, Yilma'
'Butcher, Ray J.'
'Tesema, Yohannes'

_publ_section_title
;Di-\m-perchlorato-bis(\m-2-[(2-pyridyl)methylaminomethyl]phenolato)dicopper(II)
 acetonitrile disolvate
;
_journal_coeditor_code NG2609
_journal_issue 8
_journal_name_full 'Acta Crystallographica Section E'
_journal_page_first m1007
_journal_page_last m1008
_journal_paper_doi 10.1107/S1600536809029134
_journal_volume 65
_journal_year 2009
_chemical_formula_iupac '[Cu2 (C13 H13 N2 O)2 (Cl O4)2], 2C2 H3 N'
_chemical_formula_moiety 'C26 H26 Cl2 Cu2 N4 O10, 2(C2 H3 N)'
_chemical_formula_sum 'C30 H32 Cl2 Cu2 N6 O10'
_chemical_formula_weight 834.60
_chemical_name_systematic
;Di-\m-perchlorato-bis{\m-2-[(2-pyridyl)methylaminomethyl]phenolato)dicopper(II)
acetonitrile
 disolvate
;
_space_group_IT_number 14
_symmetry_cell_setting monoclinic
_symmetry_space_group_name_Hall '-P 2yn'
_symmetry_space_group_name_H-M 'P 1 21/n 1'
_atom_sites_solution_hydrogens geom
_atom_sites_solution_primary direct
_atom_sites_solution_secondary difmap
_audit_creation_method SHELXL-97
_cell_angle_alpha 90.00
_cell_angle_beta 102.665(3)
_cell_angle_gamma 90.00
_cell_formula_units_Z 4
_cell_length_a 16.0285(4)
_cell_length_b 9.4062(3)
_cell_length_c 24.7097(10)
_cell_measurement_reflns_used 11642
_cell_measurement_temperature 200(2)
_cell_measurement_theta_max 34.6806
_cell_measurement_theta_min 4.6935
_cell_volume 3634.8(2)
_computing_cell_refinement 'CrysAlis RED (Oxford Diffraction, 2008)'
_computing_data_collection 'CrysAlis CCD (Oxford Diffraction, 2008)'
_computing_data_reduction 'CrysAlis RED (Oxford Diffraction, 2008)'
_computing_molecular_graphics 'SHELXTL (Sheldrick, 2008)'
_computing_publication_material 'SHELXTL (Sheldrick, 2008)'
_computing_structure_refinement 'SHELXL97 (Sheldrick, 2008)'
_computing_structure_solution 'SHELXS97 (Sheldrick, 2008)'
_diffrn_ambient_temperature 200(2)
_diffrn_detector_area_resol_mean 10.5081
_diffrn_measured_fraction_theta_full 0.985
_diffrn_measured_fraction_theta_max 0.905
_diffrn_measurement_device_type 'Oxford Diffraction Gemini'
_diffrn_measurement_method \w
_diffrn_radiation_monochromator graphite
_diffrn_radiation_source 'fine-focus sealed tube'
_diffrn_radiation_type MoK\a
_diffrn_radiation_wavelength 0.71073
_diffrn_reflns_av_R_equivalents 0.0358
_diffrn_reflns_av_sigmaI/netI 0.0653
_diffrn_reflns_limit_h_max 25
_diffrn_reflns_limit_h_min -25
_diffrn_reflns_limit_k_max 11
_diffrn_reflns_limit_k_min -14
_diffrn_reflns_limit_l_max 38
_diffrn_reflns_limit_l_min -39
_diffrn_reflns_number 33853
_diffrn_reflns_theta_full 25.00
_diffrn_reflns_theta_max 34.75
_diffrn_reflns_theta_min 4.70
_diffrn_standards_decay_% <2%
_exptl_absorpt_coefficient_mu 1.378
_exptl_absorpt_correction_T_max 1.00000
_exptl_absorpt_correction_T_min 0.84756
_exptl_absorpt_correction_type multi-scan
_exptl_absorpt_process_details '(CrysAlis RED; Oxford Diffraction, 2008)'
_exptl_crystal_colour 'dark green'
_exptl_crystal_density_diffrn 1.525
_exptl_crystal_density_method 'not measured'
_exptl_crystal_description chunk
_exptl_crystal_F_000 1704
_exptl_crystal_size_max 0.53
_exptl_crystal_size_mid 0.46
_exptl_crystal_size_min 0.39
_refine_diff_density_max 1.289
_refine_diff_density_min -2.236
_refine_ls_extinction_method none
_refine_ls_goodness_of_fit_ref 1.185
_refine_ls_hydrogen_treatment constr
_refine_ls_matrix_type full
_refine_ls_number_parameters 453
_refine_ls_number_reflns 14212
_refine_ls_number_restraints 6
_refine_ls_restrained_S_all 1.191
_refine_ls_R_factor_all 0.1302
_refine_ls_R_factor_gt 0.0778
_refine_ls_shift/su_max 0.002
_refine_ls_shift/su_mean 0.000
_refine_ls_structure_factor_coef Fsqd
_refine_ls_weighting_details 'calc w=1/[\s^2^(Fo^2^)+(0.0713P)^2^+3.514P] where P=(Fo^2^+2Fc^2^)/3'
_refine_ls_weighting_scheme calc
_refine_ls_wR_factor_gt 0.1865
_refine_ls_wR_factor_ref 0.1987
_reflns_number_gt 8089
_reflns_number_total 14212
_reflns_threshold_expression I>2\s(I)
_cod_data_source_file ng2609.cif
_cod_data_source_block I
_cod_original_sg_symbol_H-M 'P 21/n'
_cod_database_code 2222820
_cod_database_fobs_code 2222820

loop_
_symmetry_equiv_pos_as_xyz
'x, y, z'
'-x+1/2, y+1/2, -z+1/2'
'-x, -y, -z'
'x-1/2, -y-1/2, z-1/2'

loop_
_atom_site_type_symbol
_atom_site_label
_atom_site_fract_x
_atom_site_fract_y
_atom_site_fract_z
_atom_site_U_iso_or_equiv
_atom_site_adp_type
_atom_site_calc_flag
_atom_site_refinement_flags
_atom_site_occupancy
_atom_site_disorder_assembly
_atom_site_disorder_group
Cu Cu1 0.05889(2) 0.91878(4) 0.214778(15) 0.02910(8) Uani d . 1 . .
Cu Cu2 -0.06076(2) 1.04142(4) 0.277641(15) 0.02901(8) Uani d . 1 . .
Cl Cl1 -0.10838(4) 0.68198(8) 0.24709(4) 0.03933(18) Uani d . 1 . .
Cl Cl2 0.10650(4) 1.27847(8) 0.24782(4) 0.0440(2) Uani d . 1 . .
O O11 -0.05145(14) 0.6989(3) 0.20982(10) 0.0450(6) Uani d . 1 . .
O O12 -0.14408(13) 0.8171(2) 0.25739(10) 0.0425(6) Uani d . 1 . .
O O13 -0.06250(19) 0.6237(3) 0.29860(13) 0.0743(9) Uani d . 1 . .
O O14 -0.17758(15) 0.5894(3) 0.22222(15) 0.0730(10) Uani d . 1 . .
O O21 0.14267(14) 1.1426(2) 0.23742(11) 0.0443(6) Uani d . 1 . .
O O22 0.04757(14) 1.2593(3) 0.28331(11) 0.0483(6) Uani d . 1 . .
O O23 0.17503(16) 1.3695(3) 0.27486(17) 0.0819(11) Uani d U 1 . .
O O24 0.0624(2) 1.3376(4) 0.19615(15) 0.0843(10) Uani d . 1 . .
O O1A 0.04239(11) 0.9262(2) 0.29027(8) 0.0264(4) Uani d . 1 . .
O O1B -0.04444(11) 1.0330(2) 0.20172(8) 0.0262(4) Uani d . 1 . .
N N1A 0.15385(15) 0.7811(3) 0.23295(11) 0.0347(6) Uani d . 1 . .
H H1AA 0.2049 0.8316 0.2381 0.042 Uiso calc R 1 . .
N N2A 0.08589(15) 0.9092(3) 0.14074(11) 0.0332(6) Uani d . 1 . .
N N1B -0.15526(15) 1.1796(3) 0.25897(11) 0.0347(6) Uani d . 1 . .
H H1BA -0.2064 1.1300 0.2551 0.042 Uiso calc R 1 . .
N N2B -0.08647(15) 1.0555(3) 0.35188(10) 0.0333(6) Uani d . 1 . .
C C1A 0.11031(17) 0.9121(3) 0.33359(12) 0.0328(6) Uani d . 1 . .
C C2A 0.1249(2) 1.0062(4) 0.37820(13) 0.0432(8) Uani d . 1 . .
H H2AA 0.0877 1.0847 0.3784 0.052 Uiso calc R 1 . .
C C3A 0.1937(2) 0.9851(5) 0.42218(15) 0.0599(11) Uani d . 1 . .
H H3AA 0.2019 1.0478 0.4530 0.072 Uiso calc R 1 . .
C C4A 0.2502(3) 0.8764(6) 0.42243(17) 0.0730(14) Uani d . 1 . .
H H4AA 0.2973 0.8640 0.4529 0.088 Uiso calc R 1 . .
C C5A 0.2379(2) 0.7856(5) 0.37814(18) 0.0617(12) Uani d . 1 . .
H H5AA 0.2780 0.7114 0.3779 0.074 Uiso calc R 1 . .
C C6A 0.16741(19) 0.7989(4) 0.33285(14) 0.0408(8) Uani d . 1 . .
C C7A 0.15409(19) 0.7000(3) 0.28532(15) 0.0441(8) Uani d . 1 . .
H H7AA 0.0989 0.6498 0.2820 0.053 Uiso calc R 1 . .
H H7AB 0.2003 0.6281 0.2914 0.053 Uiso calc R 1 . .
C C8A 0.1471(2) 0.6924(3) 0.18345(16) 0.0449(8) Uani d . 1 . .
H H8AA 0.0998 0.6232 0.1807 0.054 Uiso calc R 1 . .
H H8AB 0.2009 0.6392 0.1852 0.054 Uiso calc R 1 . .
C C9A 0.1302(2) 0.7899(4) 0.13437(15) 0.0422(8) Uani d . 1 . .
C C10A 0.1570(3) 0.7668(5) 0.08580(19) 0.0721(13) Uani d . 1 . .
H H10A 0.1873 0.6826 0.0810 0.087 Uiso calc R 1 . .
C C11A 0.1395(3) 0.8674(6) 0.0441(2) 0.0800(14) Uani d . 1 . .
H H11A 0.1568 0.8517 0.0102 0.096 Uiso calc R 1 . .
C C12A 0.0973(3) 0.9893(5) 0.05174(16) 0.0597(11) Uani d . 1 . .
H H12A 0.0867 1.0606 0.0238 0.072 Uiso calc R 1 . .
C C13A 0.0704(2) 1.0075(4) 0.10056(14) 0.0414(8) Uani d . 1 . .
H H13A 0.0402 1.0915 0.1058 0.050 Uiso calc R 1 . .
C C1B -0.11278(17) 1.0433(3) 0.15872(12) 0.0329(6) Uani d . 1 . .
C C2B -0.1271(2) 0.9480(4) 0.11472(13) 0.0404(8) Uani d . 1 . .
H H2BA -0.0887 0.8711 0.1146 0.048 Uiso calc R 1 . .
C C3B -0.1972(2) 0.9648(5) 0.07100(15) 0.0583(11) Uani d . 1 . .
H H3BA -0.2054 0.9006 0.0406 0.070 Uiso calc R 1 . .
C C4B -0.2548(3) 1.0718(6) 0.07082(17) 0.0659(13) Uani d . 1 . .
H H4BA -0.3028 1.0817 0.0408 0.079 Uiso calc R 1 . .
C C5B -0.2424(2) 1.1645(5) 0.11447(17) 0.0593(11) Uani d . 1 . .
H H5BA -0.2833 1.2375 0.1147 0.071 Uiso calc R 1 . .
C C6B -0.17098(19) 1.1552(4) 0.15908(14) 0.0417(8) Uani d . 1 . .
C C7B -0.1574(2) 1.2582(3) 0.20605(15) 0.0413(8) Uani d . 1 . .
H H7BA -0.2043 1.3288 0.1998 0.050 Uiso calc R 1 . .
H H7BB -0.1028 1.3095 0.2084 0.050 Uiso calc R 1 . .
C C8B -0.1461(2) 1.2726(3) 0.30813(15) 0.0430(8) Uani d . 1 . .
H H8BA -0.1995 1.3268 0.3068 0.052 Uiso calc R 1 . .
H H8BB -0.0987 1.3409 0.3094 0.052 Uiso calc R 1 . .
C C9B -0.1276(2) 1.1781(4) 0.35779(15) 0.0433(8) Uani d . 1 . .
C C10B -0.1509(3) 1.2083(5) 0.40691(19) 0.0734(13) Uani d . 1 . .
H H10B -0.1796 1.2946 0.4112 0.088 Uiso calc R 1 . .
C C11B -0.1321(4) 1.1125(6) 0.4497(2) 0.0852(16) Uani d . 1 . .
H H11B -0.1458 1.1342 0.4842 0.102 Uiso calc R 1 . .
C C12B -0.0936(3) 0.9851(6) 0.44275(17) 0.0684(13) Uani d . 1 . .
H H12B -0.0829 0.9162 0.4715 0.082 Uiso calc R 1 . .
C C13B -0.0707(2) 0.9600(4) 0.39270(14) 0.0473(9) Uani d . 1 . .
H H13B -0.0433 0.8732 0.3874 0.057 Uiso calc R 1 . .
N N1S 0.4394(4) 0.8308(7) 0.5336(2) 0.129(2) Uani d . 1 . .
C C11S 0.4318(6) 0.9186(8) 0.5605(3) 0.124(3) Uani d . 1 . .
C C12S 0.4157(9) 1.0326(9) 0.5941(3) 0.191(5) Uani d . 1 . .
H H12C 0.4518 1.1138 0.5895 0.287 Uiso calc R 1 . .
H H12D 0.4287 1.0028 0.6331 0.287 Uiso calc R 1 . .
H H12E 0.3554 1.0602 0.5831 0.287 Uiso calc R 1 . .
N N2S -0.0703(6) 0.6977(8) 0.5421(3) 0.175(3) Uani d . 1 . .
C C21S -0.0794(5) 0.6218(9) 0.5687(2) 0.125(3) Uani d . 1 . .
C C22S -0.0856(7) 0.5063(9) 0.6015(3) 0.159(4) Uani d . 1 . .
H H22F -0.0700 0.4201 0.5837 0.238 Uiso calc R 1 . .
H H22G -0.1444 0.4976 0.6063 0.238 Uiso calc R 1 . .
H H22H -0.0468 0.5185 0.6378 0.238 Uiso calc R 1 . .

loop_
_atom_site_aniso_label
_atom_site_aniso_U_11
_atom_site_aniso_U_22
_atom_site_aniso_U_33
_atom_site_aniso_U_12
_atom_site_aniso_U_13
_atom_site_aniso_U_23
Cu1 0.02109(14) 0.02713(17) 0.03988(18) 0.00594(13) 0.00843(13) 0.00543(14)
Cu2 0.02246(15) 0.02678(17) 0.03891(18) 0.00478(13) 0.00915(13) 0.00460(14)
Cl1 0.0237(3) 0.0266(3) 0.0693(5) -0.0011(3) 0.0136(3) 0.0037(3)
Cl2 0.0232(3) 0.0261(3) 0.0851(6) -0.0005(3) 0.0166(3) 0.0049(4)
O11 0.0344(11) 0.0397(12) 0.0651(15) 0.0012(10) 0.0203(11) -0.0048(11)
O12 0.0290(10) 0.0281(11) 0.0729(15) -0.0041(9) 0.0165(10) -0.0073(10)
O13 0.0604(17) 0.079(2) 0.0856(19) 0.0134(15) 0.0201(15) 0.0459(16)
O14 0.0306(11) 0.0388(14) 0.153(3) -0.0105(10) 0.0276(15) -0.0308(16)
O21 0.0327(10) 0.0316(11) 0.0726(15) -0.0027(9) 0.0198(11) -0.0094(11)
O22 0.0330(11) 0.0421(13) 0.0728(16) -0.0001(10) 0.0181(11) -0.0070(12)
O23 0.0329(12) 0.0408(14) 0.174(3) -0.0134(11) 0.0275(16) -0.0393(17)
O24 0.0676(19) 0.081(2) 0.110(2) 0.0226(16) 0.0311(17) 0.0583(18)
O1A 0.0194(8) 0.0242(9) 0.0333(9) 0.0033(7) 0.0009(7) 0.0083(7)
O1B 0.0179(8) 0.0263(9) 0.0325(9) 0.0049(7) 0.0016(7) 0.0068(7)
N1A 0.0231(10) 0.0268(12) 0.0568(15) 0.0031(9) 0.0141(11) 0.0034(11)
N2A 0.0239(10) 0.0333(13) 0.0444(13) -0.0014(10) 0.0117(10) -0.0027(11)
N1B 0.0215(10) 0.0281(12) 0.0563(15) 0.0017(9) 0.0124(10) 0.0035(11)
N2B 0.0287(11) 0.0344(13) 0.0374(12) -0.0059(10) 0.0084(10) -0.0017(10)
C1A 0.0208(11) 0.0384(15) 0.0387(14) -0.0040(11) 0.0054(11) 0.0161(12)
C2A 0.0340(15) 0.055(2) 0.0394(16) -0.0127(15) 0.0065(13) 0.0070(14)
C3A 0.0455(19) 0.091(3) 0.0385(18) -0.022(2) -0.0004(16) 0.0096(19)
C4A 0.042(2) 0.116(4) 0.050(2) -0.011(2) -0.0129(18) 0.028(2)
C5A 0.0308(16) 0.078(3) 0.071(2) 0.0094(18) -0.0007(17) 0.036(2)
C6A 0.0263(13) 0.0437(17) 0.0500(17) 0.0037(13) 0.0034(13) 0.0219(14)
C7A 0.0256(13) 0.0325(15) 0.074(2) 0.0097(12) 0.0116(14) 0.0224(15)
C8A 0.0322(15) 0.0291(15) 0.076(2) 0.0055(13) 0.0183(16) -0.0042(15)
C9A 0.0342(14) 0.0363(17) 0.061(2) -0.0026(13) 0.0206(14) -0.0079(15)
C10A 0.083(3) 0.063(3) 0.086(3) 0.007(2) 0.052(2) -0.017(2)
C11A 0.100(3) 0.085(3) 0.069(3) -0.006(3) 0.051(2) -0.016(2)
C12A 0.062(2) 0.072(3) 0.049(2) -0.016(2) 0.0207(18) 0.0019(19)
C13A 0.0349(15) 0.0461(18) 0.0434(17) -0.0056(14) 0.0093(13) 0.0036(14)
C1B 0.0227(12) 0.0354(15) 0.0401(14) -0.0012(11) 0.0056(11) 0.0160(12)
C2B 0.0304(14) 0.0536(19) 0.0375(15) -0.0065(14) 0.0081(12) 0.0085(14)
C3B 0.0408(18) 0.094(3) 0.0380(17) -0.014(2) 0.0050(15) 0.0084(19)
C4B 0.0387(19) 0.104(3) 0.048(2) 0.001(2) -0.0067(16) 0.023(2)
C5B 0.0313(16) 0.076(3) 0.067(2) 0.0151(17) 0.0027(16) 0.035(2)
C6B 0.0260(13) 0.0445(18) 0.0539(18) 0.0072(13) 0.0074(13) 0.0220(15)
C7B 0.0300(14) 0.0312(15) 0.064(2) 0.0091(12) 0.0140(14) 0.0167(14)
C8B 0.0357(15) 0.0305(16) 0.067(2) 0.0030(13) 0.0192(15) -0.0096(14)
C9B 0.0326(14) 0.0417(18) 0.060(2) -0.0050(13) 0.0195(14) -0.0122(15)
C10B 0.085(3) 0.068(3) 0.081(3) 0.000(2) 0.047(2) -0.021(2)
C11B 0.113(4) 0.089(4) 0.068(3) -0.009(3) 0.052(3) -0.021(3)
C12B 0.076(3) 0.087(3) 0.046(2) -0.026(3) 0.022(2) 0.003(2)
C13B 0.0449(18) 0.053(2) 0.0460(18) -0.0111(16) 0.0133(15) 0.0022(16)
N1S 0.159(6) 0.107(4) 0.106(4) 0.031(4) -0.002(4) -0.003(3)
C11S 0.171(7) 0.097(5) 0.077(4) 0.021(5) -0.034(4) -0.004(3)
C12S 0.354(15) 0.108(6) 0.093(5) 0.047(8) 0.011(7) -0.014(5)
N2S 0.225(8) 0.136(6) 0.135(6) -0.078(6) -0.022(5) 0.019(5)
C21S 0.160(6) 0.125(5) 0.063(3) -0.062(5) -0.035(4) 0.025(3)
C22S 0.221(10) 0.130(6) 0.099(5) -0.043(6) -0.022(6) 0.044(5)

loop_
_atom_type_symbol
_atom_type_description
_atom_type_scat_dispersion_real
_atom_type_scat_dispersion_imag
_atom_type_scat_source
C C 0.0033 0.0016 'International Tables Vol C Tables 4.2.6.8 and 6.1.1.4'
H H 0.0000 0.0000 'International Tables Vol C Tables 4.2.6.8 and 6.1.1.4'
N N 0.0061 0.0033 'International Tables Vol C Tables 4.2.6.8 and 6.1.1.4'
O O 0.0106 0.0060 'International Tables Vol C Tables 4.2.6.8 and 6.1.1.4'
Cl Cl 0.1484 0.1585 'International Tables Vol C Tables 4.2.6.8 and 6.1.1.4'
Cu Cu 0.3201 1.2651 'International Tables Vol C Tables 4.2.6.8 and 6.1.1.4'

loop_
_geom_angle_atom_site_label_1
_geom_angle_atom_site_label_2
_geom_angle_atom_site_label_3
_geom_angle_site_symmetry_1
_geom_angle_site_symmetry_3
_geom_angle
_geom_angle_publ_flag
O1B Cu1 O1A . . 81.30(8) ?
O1B Cu1 N2A . . 102.94(9) ?
O1A Cu1 N2A . . 175.24(8) ?
O1B Cu1 N1A . . 171.26(9) ?
O1A Cu1 N1A . . 93.77(10) ?
N2A Cu1 N1A . . 82.30(11) ?
O1B Cu1 O21 . . 88.16(7) ?
O1A Cu1 O21 . . 86.22(8) ?
N2A Cu1 O21 . . 91.71(9) ?
N1A Cu1 O21 . . 98.77(9) ?
O1B Cu1 O11 . . 83.69(7) ?
O1A Cu1 O11 . . 81.12(8) ?
N2A Cu1 O11 . . 101.38(9) ?
N1A Cu1 O11 . . 88.43(9) ?
O21 Cu1 O11 . . 165.84(8) ?
O1B Cu1 Cu2 . . 40.76(6) ?
O1A Cu1 Cu2 . . 40.54(5) ?
N2A Cu1 Cu2 . . 143.65(7) ?
N1A Cu1 Cu2 . . 133.92(8) ?
O21 Cu1 Cu2 . . 86.10(6) ?
O11 Cu1 Cu2 . . 80.16(5) ?
O1A Cu2 O1B . . 80.98(8) ?
O1A Cu2 N2B . . 103.41(9) ?
O1B Cu2 N2B . . 175.47(9) ?
O1A Cu2 N1B . . 170.89(10) ?
O1B Cu2 N1B . . 93.43(10) ?
N2B Cu2 N1B . . 82.36(11) ?
O1A Cu2 O12 . . 87.68(7) ?
O1B Cu2 O12 . . 87.22(8) ?
N2B Cu2 O12 . . 91.81(9) ?
N1B Cu2 O12 . . 99.28(9) ?
O1A Cu2 O22 . . 84.20(7) ?
O1B Cu2 O22 . . 81.88(8) ?
N2B Cu2 O22 . . 99.55(9) ?
N1B Cu2 O22 . . 87.91(9) ?
O12 Cu2 O22 . . 167.30(8) ?
O1A Cu2 Cu1 . . 40.49(6) ?
O1B Cu2 Cu1 . . 40.49(5) ?
N2B Cu2 Cu1 . . 143.89(7) ?
N1B Cu2 Cu1 . . 133.48(8) ?
O12 Cu2 Cu1 . . 86.83(6) ?
O22 Cu2 Cu1 . . 80.65(5) ?
O13 Cl1 O14 . . 110.2(2) ?
O13 Cl1 O12 . . 109.12(18) ?
O14 Cl1 O12 . . 108.11(14) ?
O13 Cl1 O11 . . 109.68(16) ?
O14 Cl1 O11 . . 109.34(18) ?
O12 Cl1 O11 . . 110.34(14) ?
O24 Cl2 O22 . . 109.42(17) ?
O24 Cl2 O23 . . 111.2(2) ?
O22 Cl2 O23 . . 109.24(19) ?
O24 Cl2 O21 . . 108.87(19) ?
O22 Cl2 O21 . . 109.87(15) ?
O23 Cl2 O21 . . 108.26(14) ?
Cl1 O11 Cu1 . . 123.70(13) ?
Cl1 O12 Cu2 . . 124.58(12) ?
Cl2 O21 Cu1 . . 124.58(12) ?
Cl2 O22 Cu2 . . 124.93(14) ?
C1A O1A Cu1 . . 120.01(18) ?
C1A O1A Cu2 . . 133.53(19) ?
Cu1 O1A Cu2 . . 98.98(8) ?
C1B O1B Cu1 . . 133.25(19) ?
C1B O1B Cu2 . . 119.75(17) ?
Cu1 O1B Cu2 . . 98.74(8) ?
C8A N1A C7A . . 114.6(3) ?
C8A N1A Cu1 . . 105.76(18) ?
C7A N1A Cu1 . . 112.68(19) ?
C8A N1A H1AA . . 107.9 ?
C7A N1A H1AA . . 107.9 ?
Cu1 N1A H1AA . . 107.9 ?
C13A N2A C9A . . 120.2(3) ?
C13A N2A Cu1 . . 127.8(2) ?
C9A N2A Cu1 . . 111.9(2) ?
C8B N1B C7B . . 113.9(3) ?
C8B N1B Cu2 . . 105.36(18) ?
C7B N1B Cu2 . . 113.53(19) ?
C8B N1B H1BA . . 107.9 ?
C7B N1B H1BA . . 107.9 ?
Cu2 N1B H1BA . . 107.9 ?
C13B N2B C9B . . 120.6(3) ?
C13B N2B Cu2 . . 128.0(2) ?
C9B N2B Cu2 . . 111.4(2) ?
O1A C1A C2A . . 122.0(3) ?
O1A C1A C6A . . 118.4(3) ?
C2A C1A C6A . . 119.7(3) ?
C3A C2A C1A . . 119.8(4) ?
C3A C2A H2AA . . 120.1 ?
C1A C2A H2AA . . 120.1 ?
C4A C3A C2A . . 121.7(4) ?
C4A C3A H3AA . . 119.1 ?
C2A C3A H3AA . . 119.1 ?
C3A C4A C5A . . 119.0(3) ?
C3A C4A H4AA . . 120.5 ?
C5A C4A H4AA . . 120.5 ?
C4A C5A C6A . . 122.0(4) ?
C4A C5A H5AA . . 119.0 ?
C6A C5A H5AA . . 119.0 ?
C1A C6A C5A . . 117.8(3) ?
C1A C6A C7A . . 120.4(3) ?
C5A C6A C7A . . 121.8(3) ?
C6A C7A N1A . . 109.7(3) ?
C6A C7A H7AA . . 109.7 ?
N1A C7A H7AA . . 109.7 ?
C6A C7A H7AB . . 109.7 ?
N1A C7A H7AB . . 109.7 ?
H7AA C7A H7AB . . 108.2 ?
N1A C8A C9A . . 107.1(3) ?
N1A C8A H8AA . . 110.3 ?
C9A C8A H8AA . . 110.3 ?
N1A C8A H8AB . . 110.3 ?
C9A C8A H8AB . . 110.3 ?
H8AA C8A H8AB . . 108.5 ?
N2A C9A C10A . . 120.2(4) ?
N2A C9A C8A . . 114.8(3) ?
C10A C9A C8A . . 125.0(3) ?
C9A C10A C11A . . 119.4(4) ?
C9A C10A H10A . . 120.3 ?
C11A C10A H10A . . 120.3 ?
C12A C11A C10A . . 119.9(4) ?
C12A C11A H11A . . 120.0 ?
C10A C11A H11A . . 120.0 ?
C11A C12A C13A . . 119.0(4) ?
C11A C12A H12A . . 120.5 ?
C13A C12A H12A . . 120.5 ?
N2A C13A C12A . . 121.4(4) ?
N2A C13A H13A . . 119.3 ?
C12A C13A H13A . . 119.3 ?
O1B C1B C2B . . 122.4(3) ?
O1B C1B C6B . . 118.2(3) ?
C2B C1B C6B . . 119.5(3) ?
C3B C2B C1B . . 120.2(4) ?
C3B C2B H2BA . . 119.9 ?
C1B C2B H2BA . . 119.9 ?
C4B C3B C2B . . 121.2(4) ?
C4B C3B H3BA . . 119.4 ?
C2B C3B H3BA . . 119.4 ?
C3B C4B C5B . . 119.1(3) ?
C3B C4B H4BA . . 120.4 ?
C5B C4B H4BA . . 120.4 ?
C4B C5B C6B . . 122.1(4) ?
C4B C5B H5BA . . 119.0 ?
C6B C5B H5BA . . 119.0 ?
C5B C6B C1B . . 117.9(3) ?
C5B C6B C7B . . 121.6(3) ?
C1B C6B C7B . . 120.5(3) ?
C6B C7B N1B . . 109.4(3) ?
C6B C7B H7BA . . 109.8 ?
N1B C7B H7BA . . 109.8 ?
C6B C7B H7BB . . 109.8 ?
N1B C7B H7BB . . 109.8 ?
H7BA C7B H7BB . . 108.3 ?
N1B C8B C9B . . 106.8(3) ?
N1B C8B H8BA . . 110.4 ?
C9B C8B H8BA . . 110.4 ?
N1B C8B H8BB . . 110.4 ?
C9B C8B H8BB . . 110.4 ?
H8BA C8B H8BB . . 108.6 ?
N2B C9B C10B . . 120.3(4) ?
N2B C9B C8B . . 115.7(3) ?
C10B C9B C8B . . 124.0(3) ?
C11B C10B C9B . . 119.2(4) ?
C11B C10B H10B . . 120.4 ?
C9B C10B H10B . . 120.4 ?
C10B C11B C12B . . 120.4(4) ?
C10B C11B H11B . . 119.8 ?
C12B C11B H11B . . 119.8 ?
C11B C12B C13B . . 118.2(4) ?
C11B C12B H12B . . 120.9 ?
C13B C12B H12B . . 120.9 ?
N2B C13B C12B . . 121.2(4) ?
N2B C13B H13B . . 119.4 ?
C12B C13B H13B . . 119.4 ?
N1S C11S C12S . . 176.0(11) ?
C11S C12S H12C . . 109.5 ?
C11S C12S H12D . . 109.5 ?
H12C C12S H12D . . 109.5 ?
C11S C12S H12E . . 109.5 ?
H12C C12S H12E . . 109.5 ?
H12D C12S H12E . . 109.5 ?
N2S C21S C22S . . 172.2(12) ?
C21S C22S H22F . . 109.5 ?
C21S C22S H22G . . 109.5 ?
H22F C22S H22G . . 109.5 ?
C21S C22S H22H . . 109.5 ?
H22F C22S H22H . . 109.5 ?
H22G C22S H22H . . 109.5 ?

loop_
_geom_bond_atom_site_label_1
_geom_bond_atom_site_label_2
_geom_bond_site_symmetry_2
_geom_bond_distance
_geom_bond_publ_flag
Cu1 O1B . 1.9410(18) y
Cu1 O1A . 1.942(2) y
Cu1 N2A . 1.972(3) y
Cu1 N1A . 1.974(2) y
Cu1 O21 . 2.494(2) y
Cu1 O11 . 2.706(2) y
Cu1 Cu2 . 2.9543(5) y
Cu2 O1A . 1.9440(18) y
Cu2 O1B . 1.952(2) y
Cu2 N2B . 1.971(3) y
Cu2 N1B . 1.973(2) y
Cu2 O12 . 2.489(2) y
Cu2 O22 . 2.670(2) y
Cl1 O13 . 1.432(3) ?
Cl1 O14 . 1.438(3) ?
Cl1 O12 . 1.439(2) ?
Cl1 O11 . 1.440(3) ?
Cl2 O24 . 1.429(3) ?
Cl2 O22 . 1.434(3) ?
Cl2 O23 . 1.437(3) ?
Cl2 O21 . 1.449(2) ?
O1A C1A . 1.356(3) ?
O1B C1B . 1.352(3) ?
N1A C8A . 1.465(4) ?
N1A C7A . 1.502(4) ?
N1A H1AA . 0.9300 ?
N2A C13A . 1.339(4) ?
N2A C9A . 1.355(4) ?
N1B C8B . 1.478(4) ?
N1B C7B . 1.496(4) ?
N1B H1BA . 0.9300 ?
N2B C13B . 1.333(4) ?
N2B C9B . 1.352(4) ?
C1A C2A . 1.393(5) ?
C1A C6A . 1.407(4) ?
C2A C3A . 1.383(5) ?
C2A H2AA . 0.9500 ?
C3A C4A . 1.364(7) ?
C3A H3AA . 0.9500 ?
C4A C5A . 1.368(7) ?
C4A H4AA . 0.9500 ?
C5A C6A . 1.410(5) ?
C5A H5AA . 0.9500 ?
C6A C7A . 1.476(5) ?
C7A H7AA . 0.9900 ?
C7A H7AB . 0.9900 ?
C8A C9A . 1.497(5) ?
C8A H8AA . 0.9900 ?
C8A H8AB . 0.9900 ?
C9A C10A . 1.378(6) ?
C10A C11A . 1.381(7) ?
C10A H10A . 0.9500 ?
C11A C12A . 1.365(7) ?
C11A H11A . 0.9500 ?
C12A C13A . 1.378(5) ?
C12A H12A . 0.9500 ?
C13A H13A . 0.9500 ?
C1B C2B . 1.389(5) ?
C1B C6B . 1.408(4) ?
C2B C3B . 1.387(4) ?
C2B H2BA . 0.9500 ?
C3B C4B . 1.365(6) ?
C3B H3BA . 0.9500 ?
C4B C5B . 1.367(6) ?
C4B H4BA . 0.9500 ?
C5B C6B . 1.407(5) ?
C5B H5BA . 0.9500 ?
C6B C7B . 1.490(5) ?
C7B H7BA . 0.9900 ?
C7B H7BB . 0.9900 ?
C8B C9B . 1.492(5) ?
C8B H8BA . 0.9900 ?
C8B H8BB . 0.9900 ?
C9B C10B . 1.375(6) ?
C10B C11B . 1.371(7) ?
C10B H10B . 0.9500 ?
C11B C12B . 1.376(7) ?
C11B H11B . 0.9500 ?
C12B C13B . 1.385(6) ?
C12B H12B . 0.9500 ?
C13B H13B . 0.9500 ?
N1S C11S . 1.083(8) ?
C11S C12S . 1.416(11) ?
C12S H12C . 0.9800 ?
C12S H12D . 0.9800 ?
C12S H12E . 0.9800 ?
N2S C21S . 1.003(9) ?
C21S C22S . 1.371(10) ?
C22S H22F . 0.9800 ?
C22S H22G . 0.9800 ?
C22S H22H . 0.9800 ?

loop_
_geom_hbond_atom_site_label_D
_geom_hbond_atom_site_label_H
_geom_hbond_atom_site_label_A
_geom_hbond_site_symmetry_A
_geom_hbond_distance_DH
_geom_hbond_distance_HA
_geom_hbond_distance_DA
_geom_hbond_angle_DHA
N1A H1AA O23 2_545 0.93 2.05 2.913(4) 153.5
N1B H1BA O14 2_455 0.93 2.09 2.943(4) 151.6
C7B H7BA O14 1_565 0.99 2.53 3.167(4) 122.0
C22S H22H O13 3_566 0.98 2.47 3.264(8) 137.5
C7A H7AB O23 1_545 0.99 2.48 3.143(4) 123.6
C4A H4AA N1S . 0.95 2.69 3.643(7) 175.4
C12B H12B N2S . 0.95 2.67 3.616(9) 171.3

loop_
_geom_torsion_atom_site_label_1
_geom_torsion_atom_site_label_2
_geom_torsion_atom_site_label_3
_geom_torsion_atom_site_label_4
_geom_torsion_site_symmetry_1
_geom_torsion_site_symmetry_2
_geom_torsion_site_symmetry_3
_geom_torsion_site_symmetry_4
_geom_torsion
_geom_torsion_publ_flag
O1B Cu1 Cu2 O1A . . . . 179.56(12) ?
N2A Cu1 Cu2 O1A . . . . -176.33(15) ?
N1A Cu1 Cu2 O1A . . . . 9.69(13) ?
O21 Cu1 Cu2 O1A . . . . -88.74(10) ?
O11 Cu1 Cu2 O1A . . . . 87.82(10) ?
O1A Cu1 Cu2 O1B . . . . -179.56(12) ?
N2A Cu1 Cu2 O1B . . . . 4.11(15) ?
N1A Cu1 Cu2 O1B . . . . -169.88(13) ?
O21 Cu1 Cu2 O1B . . . . 91.70(10) ?
O11 Cu1 Cu2 O1B . . . . -91.74(10) ?
O1B Cu1 Cu2 N2B . . . . 178.15(15) ?
O1A Cu1 Cu2 N2B . . . . -1.41(15) ?
N2A Cu1 Cu2 N2B . . . . -177.74(17) ?
N1A Cu1 Cu2 N2B . . . . 8.28(16) ?
O21 Cu1 Cu2 N2B . . . . -90.15(14) ?
O11 Cu1 Cu2 N2B . . . . 86.41(13) ?
O1B Cu1 Cu2 N1B . . . . -10.37(13) ?
O1A Cu1 Cu2 N1B . . . . 170.07(13) ?
N2A Cu1 Cu2 N1B . . . . -6.26(16) ?
N1A Cu1 Cu2 N1B . . . . 179.75(14) ?
O21 Cu1 Cu2 N1B . . . . 81.33(12) ?
O11 Cu1 Cu2 N1B . . . . -102.11(11) ?
O1B Cu1 Cu2 O12 . . . . 89.42(10) ?
O1A Cu1 Cu2 O12 . . . . -90.14(10) ?
N2A Cu1 Cu2 O12 . . . . 93.53(13) ?
N1A Cu1 Cu2 O12 . . . . -80.45(11) ?
O21 Cu1 Cu2 O12 . . . . -178.88(8) ?
O11 Cu1 Cu2 O12 . . . . -2.32(8) ?
O1B Cu1 Cu2 O22 . . . . -88.43(10) ?
O1A Cu1 Cu2 O22 . . . . 92.01(10) ?
N2A Cu1 Cu2 O22 . . . . -84.31(13) ?
N1A Cu1 Cu2 O22 . . . . 101.70(12) ?
O21 Cu1 Cu2 O22 . . . . 3.27(8) ?
O11 Cu1 Cu2 O22 . . . . 179.83(7) ?
O13 Cl1 O11 Cu1 . . . . -79.9(2) ?
O14 Cl1 O11 Cu1 . . . . 159.15(15) ?
O12 Cl1 O11 Cu1 . . . . 40.37(19) ?
O1B Cu1 O11 Cl1 . . . . -60.39(16) ?
O1A Cu1 O11 Cl1 . . . . 21.75(15) ?
N2A Cu1 O11 Cl1 . . . . -162.37(16) ?
N1A Cu1 O11 Cl1 . . . . 115.81(17) ?
O21 Cu1 O11 Cl1 . . . . -5.2(4) ?
Cu2 Cu1 O11 Cl1 . . . . -19.35(14) ?
O13 Cl1 O12 Cu2 . . . . 76.0(2) ?
O14 Cl1 O12 Cu2 . . . . -164.11(19) ?
O11 Cl1 O12 Cu2 . . . . -44.6(2) ?
O1A Cu2 O12 Cl1 . . . . -14.02(18) ?
O1B Cu2 O12 Cl1 . . . . 67.05(18) ?
N2B Cu2 O12 Cl1 . . . . -117.38(18) ?
N1B Cu2 O12 Cl1 . . . . 160.07(18) ?
O22 Cu2 O12 Cl1 . . . . 36.2(5) ?
Cu1 Cu2 O12 Cl1 . . . . 26.51(17) ?
O24 Cl2 O21 Cu1 . . . . -75.8(2) ?
O22 Cl2 O21 Cu1 . . . . 44.1(2) ?
O23 Cl2 O21 Cu1 . . . . 163.3(2) ?
O1B Cu1 O21 Cl2 . . . . 13.46(18) ?
O1A Cu1 O21 Cl2 . . . . -67.94(18) ?
N2A Cu1 O21 Cl2 . . . . 116.36(18) ?
N1A Cu1 O21 Cl2 . . . . -161.18(18) ?
O11 Cu1 O21 Cl2 . . . . -41.3(4) ?
Cu2 Cu1 O21 Cl2 . . . . -27.31(17) ?
O24 Cl2 O22 Cu2 . . . . 80.6(2) ?
O23 Cl2 O22 Cu2 . . . . -157.54(17) ?
O21 Cl2 O22 Cu2 . . . . -38.9(2) ?
O1A Cu2 O22 Cl2 . . . . 58.62(17) ?
O1B Cu2 O22 Cl2 . . . . -23.06(16) ?
N2B Cu2 O22 Cl2 . . . . 161.29(17) ?
N1B Cu2 O22 Cl2 . . . . -116.82(18) ?
O12 Cu2 O22 Cl2 . . . . 8.1(5) ?
Cu1 Cu2 O22 Cl2 . . . . 17.91(15) ?
O1B Cu1 O1A C1A . . . . -154.0(2) ?
N2A Cu1 O1A C1A . . . . -0.9(12) ?
N1A Cu1 O1A C1A . . . . 33.3(2) ?
O21 Cu1 O1A C1A . . . . -65.3(2) ?
O11 Cu1 O1A C1A . . . . 121.1(2) ?
Cu2 Cu1 O1A C1A . . . . -153.7(2) ?
O1B Cu1 O1A Cu2 . . . . -0.29(8) ?
N2A Cu1 O1A Cu2 . . . . 152.8(11) ?
N1A Cu1 O1A Cu2 . . . . -173.02(9) ?
O21 Cu1 O1A Cu2 . . . . 88.42(8) ?
O11 Cu1 O1A Cu2 . . . . -85.20(8) ?
O1B Cu2 O1A C1A . . . . 148.3(2) ?
N2B Cu2 O1A C1A . . . . -32.8(3) ?
N1B Cu2 O1A C1A . . . . 95.8(6) ?
O12 Cu2 O1A C1A . . . . -124.1(2) ?
O22 Cu2 O1A C1A . . . . 65.7(2) ?
Cu1 Cu2 O1A C1A . . . . 148.0(3) ?
O1B Cu2 O1A Cu1 . . . . 0.29(8) ?
N2B Cu2 O1A Cu1 . . . . 179.15(9) ?
N1B Cu2 O1A Cu1 . . . . -52.3(6) ?
O12 Cu2 O1A Cu1 . . . . 87.84(9) ?
O22 Cu2 O1A Cu1 . . . . -82.38(9) ?
O1A Cu1 O1B C1B . . . . -146.2(2) ?
N2A Cu1 O1B C1B . . . . 36.0(3) ?
N1A Cu1 O1B C1B . . . . -90.1(7) ?
O21 Cu1 O1B C1B . . . . 127.3(2) ?
O11 Cu1 O1B C1B . . . . -64.3(2) ?
Cu2 Cu1 O1B C1B . . . . -146.5(3) ?
O1A Cu1 O1B Cu2 . . . . 0.29(8) ?
N2A Cu1 O1B Cu2 . . . . -177.50(9) ?
N1A Cu1 O1B Cu2 . . . . 56.4(7) ?
O21 Cu1 O1B Cu2 . . . . -86.17(9) ?
O11 Cu1 O1B Cu2 . . . . 82.23(8) ?
O1A Cu2 O1B C1B . . . . 152.1(2) ?
N2B Cu2 O1B C1B . . . . -13.7(13) ?
N1B Cu2 O1B C1B . . . . -35.1(2) ?
O12 Cu2 O1B C1B . . . . 64.0(2) ?
O22 Cu2 O1B C1B . . . . -122.5(2) ?
Cu1 Cu2 O1B C1B . . . . 152.4(2) ?
O1A Cu2 O1B Cu1 . . . . -0.29(8) ?
N2B Cu2 O1B Cu1 . . . . -166.1(11) ?
N1B Cu2 O1B Cu1 . . . . 172.48(9) ?
O12 Cu2 O1B Cu1 . . . . -88.38(8) ?
O22 Cu2 O1B Cu1 . . . . 85.08(8) ?
O1B Cu1 N1A C8A . . . . 91.5(7) ?
O1A Cu1 N1A C8A . . . . 146.8(2) ?
N2A Cu1 N1A C8A . . . . -35.8(2) ?
O21 Cu1 N1A C8A . . . . -126.4(2) ?
O11 Cu1 N1A C8A . . . . 65.9(2) ?
Cu2 Cu1 N1A C8A . . . . 140.56(17) ?
O1B Cu1 N1A C7A . . . . -34.4(7) ?
O1A Cu1 N1A C7A . . . . 21.0(2) ?
N2A Cu1 N1A C7A . . . . -161.7(2) ?
O21 Cu1 N1A C7A . . . . 107.7(2) ?
O11 Cu1 N1A C7A . . . . -60.0(2) ?
Cu2 Cu1 N1A C7A . . . . 14.7(2) ?
O1B Cu1 N2A C13A . . . . 31.6(3) ?
O1A Cu1 N2A C13A . . . . -121.0(11) ?
N1A Cu1 N2A C13A . . . . -155.5(3) ?
O21 Cu1 N2A C13A . . . . -56.9(3) ?
O11 Cu1 N2A C13A . . . . 117.7(2) ?
Cu2 Cu1 N2A C13A . . . . 28.9(3) ?
O1B Cu1 N2A C9A . . . . -152.9(2) ?
O1A Cu1 N2A C9A . . . . 54.4(12) ?
N1A Cu1 N2A C9A . . . . 20.0(2) ?
O21 Cu1 N2A C9A . . . . 118.6(2) ?
O11 Cu1 N2A C9A . . . . -66.8(2) ?
Cu2 Cu1 N2A C9A . . . . -155.63(16) ?
O1A Cu2 N1B C8B . . . . -93.2(6) ?
O1B Cu2 N1B C8B . . . . -144.97(19) ?
N2B Cu2 N1B C8B . . . . 36.7(2) ?
O12 Cu2 N1B C8B . . . . 127.29(19) ?
O22 Cu2 N1B C8B . . . . -63.2(2) ?
Cu1 Cu2 N1B C8B . . . . -138.24(17) ?
O1A Cu2 N1B C7B . . . . 32.1(7) ?
O1B Cu2 N1B C7B . . . . -19.6(2) ?
N2B Cu2 N1B C7B . . . . 162.0(2) ?
O12 Cu2 N1B C7B . . . . -107.4(2) ?
O22 Cu2 N1B C7B . . . . 62.1(2) ?
Cu1 Cu2 N1B C7B . . . . -12.9(2) ?
O1A Cu2 N2B C13B . . . . -31.5(3) ?
O1B Cu2 N2B C13B . . . . 134.0(11) ?
N1B Cu2 N2B C13B . . . . 155.6(3) ?
O12 Cu2 N2B C13B . . . . 56.5(3) ?
O22 Cu2 N2B C13B . . . . -117.8(3) ?
Cu1 Cu2 N2B C13B . . . . -30.6(3) ?
O1A Cu2 N2B C9B . . . . 150.9(2) ?
O1B Cu2 N2B C9B . . . . -43.5(13) ?
N1B Cu2 N2B C9B . . . . -21.9(2) ?
O12 Cu2 N2B C9B . . . . -121.1(2) ?
O22 Cu2 N2B C9B . . . . 64.6(2) ?
Cu1 Cu2 N2B C9B . . . . 151.84(17) ?
Cu1 O1A C1A C2A . . . . 131.2(3) ?
Cu2 O1A C1A C2A . . . . -11.7(4) ?
Cu1 O1A C1A C6A . . . . -48.6(3) ?
Cu2 O1A C1A C6A . . . . 168.5(2) ?
O1A C1A C2A C3A . . . . 178.1(3) ?
C6A C1A C2A C3A . . . . -2.1(5) ?
C1A C2A C3A C4A . . . . 2.3(6) ?
C2A C3A C4A C5A . . . . -0.5(7) ?
C3A C4A C5A C6A . . . . -1.6(7) ?
O1A C1A C6A C5A . . . . 179.9(3) ?
C2A C1A C6A C5A . . . . 0.1(5) ?
O1A C1A C6A C7A . . . . 1.2(4) ?
C2A C1A C6A C7A . . . . -178.6(3) ?
C4A C5A C6A C1A . . . . 1.7(6) ?
C4A C5A C6A C7A . . . . -179.6(4) ?
C1A C6A C7A N1A . . . . 58.6(4) ?
C5A C6A C7A N1A . . . . -120.1(3) ?
C8A N1A C7A C6A . . . . 175.9(2) ?
Cu1 N1A C7A C6A . . . . -63.1(3) ?
C7A N1A C8A C9A . . . . 168.9(2) ?
Cu1 N1A C8A C9A . . . . 44.1(3) ?
C13A N2A C9A C10A . . . . -2.1(5) ?
Cu1 N2A C9A C10A . . . . -178.0(3) ?
C13A N2A C9A C8A . . . . 176.9(3) ?
Cu1 N2A C9A C8A . . . . 1.0(3) ?
N1A C8A C9A N2A . . . . -30.5(4) ?
N1A C8A C9A C10A . . . . 148.5(4) ?
N2A C9A C10A C11A . . . . 1.0(6) ?
C8A C9A C10A C11A . . . . -178.0(4) ?
C9A C10A C11A C12A . . . . 1.2(7) ?
C10A C11A C12A C13A . . . . -2.1(7) ?
C9A N2A C13A C12A . . . . 1.2(5) ?
Cu1 N2A C13A C12A . . . . 176.3(3) ?
C11A C12A C13A N2A . . . . 1.0(6) ?
Cu1 O1B C1B C2B . . . . 10.3(4) ?
Cu2 O1B C1B C2B . . . . -130.8(3) ?
Cu1 O1B C1B C6B . . . . -169.7(2) ?
Cu2 O1B C1B C6B . . . . 49.2(3) ?
O1B C1B C2B C3B . . . . -178.7(3) ?
C6B C1B C2B C3B . . . . 1.3(5) ?
C1B C2B C3B C4B . . . . -1.9(6) ?
C2B C3B C4B C5B . . . . 0.5(6) ?
C3B C4B C5B C6B . . . . 1.5(7) ?
C4B C5B C6B C1B . . . . -2.1(6) ?
C4B C5B C6B C7B . . . . 179.1(4) ?
O1B C1B C6B C5B . . . . -179.4(3) ?
C2B C1B C6B C5B . . . . 0.6(5) ?
O1B C1B C6B C7B . . . . -0.5(4) ?
C2B C1B C6B C7B . . . . 179.5(3) ?
C5B C6B C7B N1B . . . . 119.9(3) ?
C1B C6B C7B N1B . . . . -58.9(4) ?
C8B N1B C7B C6B . . . . -177.3(2) ?
Cu2 N1B C7B C6B . . . . 62.1(3) ?
C7B N1B C8B C9B . . . . -168.9(2) ?
Cu2 N1B C8B C9B . . . . -43.9(3) ?
C13B N2B C9B C10B . . . . 2.6(5) ?
Cu2 N2B C9B C10B . . . . -179.7(3) ?
C13B N2B C9B C8B . . . . -176.6(3) ?
Cu2 N2B C9B C8B . . . . 1.2(3) ?
N1B C8B C9B N2B . . . . 28.9(4) ?
N1B C8B C9B C10B . . . . -150.3(4) ?
N2B C9B C10B C11B . . . . -0.3(6) ?
C8B C9B C10B C11B . . . . 178.8(4) ?
C9B C10B C11B C12B . . . . -2.6(8) ?
C10B C11B C12B C13B . . . . 3.1(8) ?
C9B N2B C13B C12B . . . . -2.0(5) ?
Cu2 N2B C13B C12B . . . . -179.4(3) ?
C11B C12B C13B N2B . . . . -0.9(6) ?
